data_7155628
loop_
_publ_author_name
'Zou, Yong'
'Sheng, Jianfei'
'Liu, Zhihong'
'Yan, Ming'
'Zhang, Xue-jing'
'Wang, Dejian'
'Xu, Jun'
'Zhang, Ensheng'

_publ_section_title
;
 Biomass-involved synthesis of N-substituted
 benzofuro[2,3-d]pyrimidine-4-amines and biological evaluation as novel
 EGFR tyrosine kinase inhibitors
;
_journal_name_full 'Org. Biomol. Chem.'
_journal_paper_doi 10.1039/C7OB00793K
_journal_year 2017
_chemical_formula_moiety 'C19 H15 N3 O4'
_chemical_formula_sum 'C19 H15 N3 O4'
_chemical_formula_weight 349.35
_space_group_crystal_system triclinic
_space_group_IT_number 2
_space_group_name_Hall '-P 1'
_space_group_name_H-M_alt 'P -1'
_symmetry_Int_Tables_number 2
_symmetry_space_group_name_Hall '-P 1'
_symmetry_space_group_name_H-M 'P -1'
_atom_sites_solution_primary direct
_audit_creation_date 2016-12-29
_audit_creation_method
;
Olex2 1.2
(compiled 2016.11.30 svn.r3356 for OlexSys, GUI svn.r5269)
;
_audit_update_record
;
2017-01-06 deposited with the CCDC.
2017-05-16 downloaded from the CCDC.
;
_cell_angle_alpha 110.700(5)
_cell_angle_beta 100.085(4)
_cell_angle_gamma 101.913(5)
_cell_formula_units_Z 2
_cell_length_a 7.7171(4)
_cell_length_b 10.6392(6)
_cell_length_c 11.0090(4)
_cell_measurement_reflns_used 4732
_cell_measurement_temperature 100
_cell_measurement_theta_max 72.0620
_cell_measurement_theta_min 4.9340
_cell_volume 796.35(8)
_computing_cell_refinement 'CrysAlisPro 1.171.38.41 (Rigaku OD, 2015)'
_computing_data_collection 'CrysAlisPro 1.171.38.41 (Rigaku OD, 2015)'
_computing_data_reduction 'CrysAlisPro 1.171.38.41 (Rigaku OD, 2015)'
_computing_molecular_graphics 'Olex2 (Dolomanov et al., 2009)'
_computing_publication_material 'Olex2 (Dolomanov et al., 2009)'
_computing_structure_refinement 'olex2.refine (Bourhis et al., 2015)'
_computing_structure_solution 'XS (Sheldrick, 2008)'
_diffrn_ambient_temperature 100
_diffrn_detector 'CCD plate'
_diffrn_detector_area_resol_mean 8.2417
_diffrn_detector_type Onyx
_diffrn_measured_fraction_theta_full 0.9891
_diffrn_measured_fraction_theta_max 0.9544
_diffrn_measurement_details
;
List of Runs (angles in degrees, time in seconds):

  # Type    Start    End  Width  t~exp~   \w     \q     \k     \f   Frames
#--------------------------------------------------------------------------
  1  \w    -63.00  20.00   1.00    2.00    --  -44.52  57.00  60.00   83
  2  \w     75.00 117.00   1.00    2.00    --   44.52 125.00-150.00   42
  3  \w    138.00 171.00   1.00    4.00    --  100.00  30.00-120.00   33
  4  \w    102.00 128.00   1.00    4.00    --  100.00  30.00-120.00   26
  5  \w     39.00 120.00   1.00    4.00    --  100.00 -45.00 -90.00   81
  6  \w     74.00  99.00   1.00    4.00    --  100.00-125.00 -90.00   25
  7  \w     40.00 101.00   1.00    4.00    --  100.00 -94.00   0.00   61
  8  \w     28.00 116.00   1.00    4.00    --  100.00-125.00 -30.00   88
  9  \w     36.00 118.00   1.00    4.00    --  100.00-125.00-150.00   82
 10  \w     27.00 100.00   1.00    4.00    --  100.00 -77.00  60.00   73
 11  \w     33.00 118.00   1.00    4.00    --  100.00 -45.00 150.00   85
 12  \w     92.00 162.00   1.00    4.00    --  100.00  45.00 120.00   70
 13  \w     21.00  89.00   1.00    2.00    --   44.52  57.00-180.00   68
 14  \w    -52.00 -26.00   1.00    4.00    --  -90.00  45.00-150.00   26
 15  \w   -105.00 -79.00   1.00    4.00    --  -90.00  45.00-150.00   26
 16  \w   -114.00 -20.00   1.00    2.00    --  -44.52 -57.00 -90.00   94
 17  \w   -168.00 -51.00   1.00    4.00    --  -90.00 -15.00   0.00  117
;
_diffrn_measurement_device 'four-circle diffractometer'
_diffrn_measurement_device_type 'Xcalibur, Onyx, Nova'
_diffrn_measurement_method '\w scans'
_diffrn_orient_matrix_type 'CrysAlisPro convention (1999,Acta A55,543-557)'
_diffrn_orient_matrix_UB_11 0.1907092000
_diffrn_orient_matrix_UB_12 -0.0038465000
_diffrn_orient_matrix_UB_13 0.0665959000
_diffrn_orient_matrix_UB_21 -0.0718679000
_diffrn_orient_matrix_UB_22 -0.1611032000
_diffrn_orient_matrix_UB_23 -0.0529003000
_diffrn_orient_matrix_UB_31 0.0582332000
_diffrn_orient_matrix_UB_32 -0.0146414000
_diffrn_orient_matrix_UB_33 -0.1300733000
_diffrn_radiation_monochromator mirror
_diffrn_radiation_probe x-ray
_diffrn_radiation_type 'Cu K\a'
_diffrn_radiation_wavelength 1.54184
_diffrn_reflns_av_R_equivalents 0.0252
_diffrn_reflns_av_unetI/netI 0.0270
_diffrn_reflns_limit_h_max 9
_diffrn_reflns_limit_h_min -8
_diffrn_reflns_limit_k_max 12
_diffrn_reflns_limit_k_min -13
_diffrn_reflns_limit_l_max 9
_diffrn_reflns_limit_l_min -13
_diffrn_reflns_number 6140
_diffrn_reflns_theta_full 67.0733
_diffrn_reflns_theta_max 67.07
_diffrn_reflns_theta_min 4.97
_diffrn_source 'micro-focus sealed X-ray tube'
_diffrn_source_type 'Nova (Cu) X-ray Source'
_exptl_absorpt_coefficient_mu 0.867
_exptl_absorpt_correction_T_max 1.00000
_exptl_absorpt_correction_T_min 0.75504
_exptl_absorpt_correction_type multi-scan
_exptl_absorpt_process_details
;
CrysAlisPro 1.171.38.41 (Rigaku Oxford Diffraction, 2015)
Empirical absorption correction using spherical harmonics,
 implemented in SCALE3 ABSPACK scaling algorithm.
;
_exptl_crystal_colour colourless
_exptl_crystal_colour_primary colourless
_exptl_crystal_density_diffrn 1.4568
_exptl_crystal_description block
_exptl_crystal_F_000 365.2760
_exptl_crystal_size_max 0.3
_exptl_crystal_size_mid 0.2
_exptl_crystal_size_min 0.1
_refine_diff_density_max 0.4231
_refine_diff_density_min -0.4943
_refine_diff_density_rms 0.0459
_refine_ls_d_res_high 0.8370
_refine_ls_d_res_low 8.8953
_refine_ls_goodness_of_fit_ref 1.0489
_refine_ls_hydrogen_treatment constr
_refine_ls_matrix_type full
_refine_ls_number_constraints 26
_refine_ls_number_parameters 236
_refine_ls_number_reflns 2817
_refine_ls_number_restraints 0
_refine_ls_restrained_S_all 1.0489
_refine_ls_R_factor_all 0.0412
_refine_ls_R_factor_gt 0.0385
_refine_ls_shift/su_max 0.0007
_refine_ls_shift/su_mean 0.0000
_refine_ls_structure_factor_coef Fsqd
_refine_ls_weighting_details 'w=1/[\s^2^(Fo^2^)+(0.0595P)^2^+0.2672P] where P=(Fo^2^+2Fc^2^)/3'
_refine_ls_weighting_scheme calc
_refine_ls_wR_factor_gt 0.1025
_refine_ls_wR_factor_ref 0.1054
_reflns_Friedel_coverage 0.0
_reflns_limit_h_max 9
_reflns_limit_h_min -9
_reflns_limit_k_max 11
_reflns_limit_k_min -12
_reflns_limit_l_max 13
_reflns_limit_l_min 0
_reflns_number_gt 2585
_reflns_number_total 2817
_reflns_threshold_expression I>=2u(I)
_cod_data_source_file c7ob00793k2.cif
_cod_data_source_block sjf_161228_2
_cod_database_code 7155628
_reflns_odcompleteness_completeness 98.91
_reflns_odcompleteness_iscentric 1
_reflns_odcompleteness_theta 66.97
_olex2_refinement_description
;
1. Fixed Uiso
 At 1.2 times of:
  All C(H) groups, All N(H) groups
 At 1.5 times of:
  All C(H,H,H) groups
2.a Aromatic/amide H refined with riding coordinates:
 C16(H16), C14(H14), C19(H19), C17(H17), C23(H23), C10(H10), C13(H13), N4(H4),
 C11(H11)
2.b Idealised Me refined as rotating group:
 C25(H25a,H25b,H25c), C26(H26a,H26b,H26c)
;
_olex2_submission_special_instructions 'No special instructions were received'
_oxdiff_exptl_absorpt_empirical_details
;
Empirical correction (ABSPACK) includes:
- Absorption correction using spherical harmonics
- Frame scaling
;
_oxdiff_exptl_absorpt_empirical_full_max 3.143
_oxdiff_exptl_absorpt_empirical_full_min 0.526

loop_
_space_group_symop_id
_space_group_symop_operation_xyz
1 x,y,z
2 -x,-y,-z

loop_
_atom_site_label
_atom_site_type_symbol
_atom_site_fract_x
_atom_site_fract_y
_atom_site_fract_z
_atom_site_U_iso_or_equiv
_atom_site_adp_type
_atom_site_occupancy
_atom_site_refinement_flags_posn
O1 O 0.05367(12) 0.45217(10) 0.27343(9) 0.0190(2) Uani 1.000000 .
O2 O 0.55341(13) 0.43376(11) 0.77429(10) 0.0241(2) Uani 1.000000 .
O3 O 0.54650(14) 0.65744(11) 0.87027(10) 0.0276(3) Uani 1.000000 .
N4 N 0.16586(16) 0.92058(12) 0.58573(12) 0.0206(3) Uani 1.000000 .
N5 N -0.03707(15) 0.82859(12) 0.37513(12) 0.0203(3) Uani 1.000000 .
C6 C 0.37826(18) 0.51616(14) 0.63947(13) 0.0181(3) Uani 1.000000 .
N7 N -0.09074(16) 0.59731(12) 0.20643(12) 0.0204(3) Uani 1.000000 .
O8 O 0.89776(14) 1.07775(11) 0.88268(11) 0.0305(3) Uani 1.000000 .
C9 C 0.20957(17) 0.59912(14) 0.49461(13) 0.0167(3) Uani 1.000000 .
C10 C 0.66765(19) 0.96389(14) 0.67885(14) 0.0207(3) Uani 1.000000 .
C11 C -0.11591(19) 0.72430(15) 0.25372(14) 0.0212(3) Uani 1.000000 .
C12 C 0.11641(17) 0.67579(14) 0.43172(13) 0.0172(3) Uani 1.000000 .
C13 C 0.48762(19) 0.92122(14) 0.60257(14) 0.0195(3) Uani 1.000000 .
C14 C 0.33245(18) 0.38388(14) 0.53329(14) 0.0191(3) Uani 1.000000 .
C15 C 0.08611(18) 0.80889(14) 0.46594(14) 0.0183(3) Uani 1.000000 .
C16 C 0.22377(18) 0.35531(14) 0.40704(14) 0.0194(3) Uani 1.000000 .
C17 C 0.3970(2) 1.03101(15) 0.80267(14) 0.0229(3) Uani 1.000000 .
C18 C 0.02289(18) 0.58021(14) 0.30074(14) 0.0178(3) Uani 1.000000 .
C19 C 0.31672(18) 0.62497(14) 0.62167(13) 0.0179(3) Uani 1.000000 .
C20 C 0.16573(17) 0.46442(14) 0.39188(13) 0.0173(3) Uani 1.000000 .
C21 C 0.34976(19) 0.95444(14) 0.66415(14) 0.0191(3) Uani 1.000000 .
C22 C 0.7147(2) 1.04079(14) 0.81777(15) 0.0231(3) Uani 1.000000 .
C23 C 0.5788(2) 1.07523(15) 0.88023(15) 0.0256(3) Uani 1.000000 .
C24 C 0.49953(19) 0.54618(15) 0.77379(14) 0.0199(3) Uani 1.000000 .
C25 C 0.6757(2) 0.45170(18) 0.89919(15) 0.0284(4) Uani 1.000000 .
C26 C 0.9556(2) 1.17283(19) 1.02126(16) 0.0373(4) Uani 1.000000 .
H16 H 0.19095(18) 0.26546(14) 0.33480(14) 0.0232(4) Uiso 1.000000 R
H14 H 0.37688(18) 0.31222(14) 0.54819(14) 0.0229(4) Uiso 1.000000 R
H19 H 0.34719(18) 0.71425(14) 0.69436(13) 0.0214(4) Uiso 1.000000 R
H17 H 0.3040(2) 1.05362(15) 0.84529(14) 0.0275(4) Uiso 1.000000 R
H23 H 0.6098(2) 1.12840(15) 0.97484(15) 0.0308(4) Uiso 1.000000 R
H10 H 0.76038(19) 0.94058(14) 0.63621(14) 0.0249(4) Uiso 1.000000 R
H13 H 0.45720(19) 0.86906(14) 0.50781(14) 0.0234(4) Uiso 1.000000 R
H4 H 0.09942(16) 0.97607(12) 0.61729(12) 0.0247(3) Uiso 1.000000 R
H11 H -0.20073(19) 0.74267(15) 0.19322(14) 0.0254(4) Uiso 1.000000 R
H25a H 0.7245(13) 0.3710(6) 0.8835(3) 0.0426(5) Uiso 1.000000 GR
H25b H 0.7776(9) 0.5378(7) 0.9311(6) 0.0426(5) Uiso 1.000000 GR
H25c H 0.6076(4) 0.4584(12) 0.9674(4) 0.0426(5) Uiso 1.000000 GR
H26a H 0.9162(16) 1.2569(6) 1.0310(2) 0.0559(6) Uiso 1.000000 GR
H26b H 0.9002(15) 1.1273(5) 1.0744(3) 0.0559(6) Uiso 1.000000 GR
H26c H 1.0899(3) 1.1995(11) 1.0537(4) 0.0559(6) Uiso 1.000000 GR

loop_
_atom_site_aniso_label
_atom_site_aniso_U_11
_atom_site_aniso_U_22
_atom_site_aniso_U_33
_atom_site_aniso_U_12
_atom_site_aniso_U_13
_atom_site_aniso_U_23
O1 0.0216(5) 0.0166(5) 0.0176(5) 0.0063(4) 0.0033(4) 0.0060(4)
O2 0.0257(5) 0.0262(5) 0.0248(5) 0.0113(4) 0.0038(4) 0.0149(4)
O3 0.0322(6) 0.0266(6) 0.0215(5) 0.0092(5) 0.0025(4) 0.0088(5)
N4 0.0215(6) 0.0180(6) 0.0214(6) 0.0092(5) 0.0038(5) 0.0060(5)
N5 0.0199(6) 0.0207(6) 0.0224(6) 0.0071(5) 0.0042(5) 0.0114(5)
C6 0.0167(6) 0.0200(7) 0.0209(7) 0.0051(5) 0.0075(5) 0.0111(6)
N7 0.0204(6) 0.0212(6) 0.0193(6) 0.0057(5) 0.0034(5) 0.0090(5)
O8 0.0246(6) 0.0291(6) 0.0269(6) 0.0026(4) -0.0037(4) 0.0068(5)
C9 0.0154(6) 0.0167(7) 0.0204(7) 0.0051(5) 0.0068(5) 0.0088(5)
C10 0.0234(7) 0.0150(6) 0.0238(7) 0.0050(5) 0.0048(6) 0.0088(6)
C11 0.0208(7) 0.0225(7) 0.0224(7) 0.0067(6) 0.0039(5) 0.0121(6)
C12 0.0165(6) 0.0182(7) 0.0179(7) 0.0051(5) 0.0046(5) 0.0086(5)
C13 0.0248(7) 0.0138(6) 0.0187(7) 0.0047(5) 0.0033(5) 0.0069(5)
C14 0.0190(6) 0.0190(7) 0.0247(7) 0.0077(5) 0.0086(5) 0.0127(6)
C15 0.0172(6) 0.0192(7) 0.0207(7) 0.0057(5) 0.0064(5) 0.0099(6)
C16 0.0197(7) 0.0169(7) 0.0218(7) 0.0053(5) 0.0074(5) 0.0072(6)
C17 0.0285(8) 0.0202(7) 0.0220(7) 0.0094(6) 0.0072(6) 0.0090(6)
C18 0.0175(6) 0.0180(7) 0.0205(7) 0.0059(5) 0.0063(5) 0.0096(6)
C19 0.0175(6) 0.0167(7) 0.0192(7) 0.0039(5) 0.0064(5) 0.0071(5)
C20 0.0165(6) 0.0185(7) 0.0177(6) 0.0047(5) 0.0050(5) 0.0084(5)
C21 0.0224(7) 0.0139(6) 0.0207(7) 0.0056(5) 0.0021(6) 0.0081(5)
C22 0.0237(7) 0.0164(7) 0.0251(7) 0.0028(6) -0.0014(6) 0.0094(6)
C23 0.0330(8) 0.0214(7) 0.0185(7) 0.0065(6) 0.0020(6) 0.0066(6)
C24 0.0192(7) 0.0220(7) 0.0230(7) 0.0064(5) 0.0079(5) 0.0131(6)
C25 0.0274(8) 0.0403(9) 0.0267(8) 0.0151(7) 0.0062(6) 0.0218(7)
C26 0.0331(9) 0.0384(9) 0.0238(8) -0.0014(7) -0.0061(7) 0.0068(7)

loop_
_atom_type_symbol
_atom_type_scat_dispersion_real
_atom_type_scat_dispersion_imag
_atom_type_scat_Cromer_Mann_a1
_atom_type_scat_Cromer_Mann_a2
_atom_type_scat_Cromer_Mann_a3
_atom_type_scat_Cromer_Mann_a4
_atom_type_scat_Cromer_Mann_b1
_atom_type_scat_Cromer_Mann_b2
_atom_type_scat_Cromer_Mann_b3
_atom_type_scat_Cromer_Mann_b4
_atom_type_scat_Cromer_Mann_c
_atom_type_scat_source
_atom_type_scat_dispersion_source
H 0.00000 0.00000 0.49300 0.32291 0.14019 0.04081 10.51090 26.12570 3.14236 57.79970 0.0030380000826 'International Tables Volume C Table 6.1.1.4 (pp. 500-502)' 'Henke, Gullikson and Davis, At. Data and Nucl. Data Tables, 1993, 54, 2'
C 0.01920 0.00962 2.31000 1.02000 1.58860 0.86500 20.84390 10.20750 0.56870 51.65120 0.215599998832 'International Tables Volume C Table 6.1.1.4 (pp. 500-502)' 'Henke, Gullikson and Davis, At. Data and Nucl. Data Tables, 1993, 54, 2'
O 0.05239 0.03377 3.04850 2.28680 1.54630 0.86700 13.27710 5.70110 0.32390 32.90890 0.250800013542 'International Tables Volume C Table 6.1.1.4 (pp. 500-502)' 'Henke, Gullikson and Davis, At. Data and Nucl. Data Tables, 1993, 54, 2'
N 0.03256 0.01839 12.21260 3.13220 2.01250 1.16630 0.00570 9.89330 28.99750 0.58260 -11.5290002823 'International Tables Volume C Table 6.1.1.4 (pp. 500-502)' 'Henke, Gullikson and Davis, At. Data and Nucl. Data Tables, 1993, 54, 2'

loop_
_geom_angle_atom_site_label_1
_geom_angle_atom_site_label_2
_geom_angle_atom_site_label_3
_geom_angle
C20 O1 C18 105.54(10)
C25 O2 C24 116.40(12)
C21 N4 C15 124.56(11)
H4 N4 C15 117.72(7)
H4 N4 C21 117.72(7)
C15 N5 C11 118.68(12)
C19 C6 C14 121.18(13)
C24 C6 C14 120.63(12)
C24 C6 C19 118.16(12)
C18 N7 C11 110.99(12)
C26 O8 C22 116.94(12)
C19 C9 C12 137.36(12)
C20 C9 C12 104.33(11)
C20 C9 C19 118.28(12)
C22 C10 C13 120.59(13)
H10 C10 C13 119.70(8)
H10 C10 C22 119.70(8)
N7 C11 N5 128.18(13)
H11 C11 N5 115.91(8)
H11 C11 N7 115.91(8)
C15 C12 C9 139.63(13)
C18 C12 C9 105.93(12)
C18 C12 C15 114.29(12)
C21 C13 C10 120.27(13)
H13 C13 C10 119.87(8)
H13 C13 C21 119.87(8)
C16 C14 C6 121.38(12)
H14 C14 C6 119.31(8)
H14 C14 C16 119.31(8)
N5 C15 N4 115.71(12)
C12 C15 N4 125.41(12)
C12 C15 N5 118.84(12)
C20 C16 C14 116.33(13)
H16 C16 C14 121.84(8)
H16 C16 C20 121.84(8)
C23 C17 C21 121.02(13)
H17 C17 C21 119.49(8)
H17 C17 C23 119.49(8)
N7 C18 O1 119.11(12)
C12 C18 O1 112.06(11)
C12 C18 N7 128.80(13)
C9 C19 C6 118.38(12)
H19 C19 C6 120.81(8)
H19 C19 C9 120.81(8)
C9 C20 O1 112.10(11)
C16 C20 O1 123.45(12)
C16 C20 C9 124.44(12)
C13 C21 N4 120.93(12)
C17 C21 N4 119.88(12)
C17 C21 C13 119.00(13)
C10 C22 O8 115.31(13)
C23 C22 O8 124.98(13)
C23 C22 C10 119.71(13)
C22 C23 C17 119.40(13)
H23 C23 C17 120.30(8)
H23 C23 C22 120.30(8)
O3 C24 O2 123.69(13)
C6 C24 O2 111.47(12)
C6 C24 O3 124.83(13)
H25a C25 O2 109.5
H25b C25 O2 109.5
H25b C25 H25a 109.5
H25c C25 O2 109.5
H25c C25 H25a 109.5
H25c C25 H25b 109.5
H26a C26 O8 109.5
H26b C26 O8 109.5
H26b C26 H26a 109.5
H26c C26 O8 109.5
H26c C26 H26a 109.5
H26c C26 H26b 109.5

loop_
_geom_bond_atom_site_label_1
_geom_bond_atom_site_label_2
_geom_bond_distance
O1 C18 1.3681(16)
O1 C20 1.3797(16)
O2 C24 1.3463(17)
O2 C25 1.4503(17)
O3 C24 1.2083(18)
N4 C15 1.3550(18)
N4 C21 1.4244(17)
N4 H4 0.8800
N5 C11 1.3326(18)
N5 C15 1.3581(17)
C6 C14 1.400(2)
C6 C19 1.3996(19)
C6 C24 1.4908(19)
N7 C11 1.3344(18)
N7 C18 1.3269(18)
O8 C22 1.3711(17)
O8 C26 1.4263(19)
C9 C12 1.4589(18)
C9 C19 1.3947(18)
C9 C20 1.4026(19)
C10 C13 1.3795(19)
C10 C22 1.392(2)
C10 H10 0.9500
C11 H11 0.9500
C12 C15 1.4116(19)
C12 C18 1.3893(19)
C13 C21 1.398(2)
C13 H13 0.9500
C14 C16 1.3840(19)
C14 H14 0.9500
C16 C20 1.3790(19)
C16 H16 0.9500
C17 C21 1.388(2)
C17 C23 1.394(2)
C17 H17 0.9500
C19 H19 0.9500
C22 C23 1.392(2)
C23 H23 0.9500
C25 H25a 0.9800
C25 H25b 0.9800
C25 H25c 0.9800
C26 H26a 0.9800
C26 H26b 0.9800
C26 H26c 0.9800
